data_7706111
loop_
_publ_author_name
'Cica\<c-Hudi, Mario'
'Feil, Christoph M.'
'Birchall, Nicholas'
'Nieger, Martin'
'Gudat, Dietrich'

_publ_section_title
;
 Proton transfer vs. oligophosphine formation by P-C/P-H \s-bond
 metathesis: decoding the competing Br\/onsted and Lewis type reactivities
 of imidazolio-phosphines.
;
_journal_issue 47
_journal_name_full 'Dalton transactions (Cambridge, England : 2003)'
_journal_page_first 17401
_journal_page_last 17413
_journal_paper_doi 10.1039/d0dt03633a
_journal_volume 49
_journal_year 2020
_chemical_formula_moiety 'C21 H26 N2 P, I, 0.5(C2 H3 N)'
_chemical_formula_sum 'C22 H27.5 I N2.5 P'
_chemical_formula_weight 484.83
_space_group_crystal_system monoclinic
_space_group_IT_number 14
_space_group_name_Hall '-P 2ybc'
_space_group_name_H-M_alt 'P 1 21/c 1'
_atom_sites_solution_hydrogens mixed
_atom_sites_solution_primary direct
_atom_sites_solution_secondary difmap
_audit_creation_method SHELXL-2014/7
_audit_update_record
;
2020-03-23 deposited with the CCDC.	2020-11-09 downloaded from the CCDC.
;
_cell_angle_alpha 90
_cell_angle_beta 114.254(2)
_cell_angle_gamma 90
_cell_formula_units_Z 8
_cell_length_a 17.8150(8)
_cell_length_b 19.1134(9)
_cell_length_c 14.7481(7)
_cell_measurement_reflns_used 13048
_cell_measurement_temperature 130(2)
_cell_measurement_theta_max 33.170
_cell_measurement_theta_min 1.645
_cell_volume 4578.5(4)
_computing_cell_refinement 'Bruker ApexII Software Suite, 2008'
_computing_data_collection 'Bruker ApexII Software Suite, 2008'
_computing_data_reduction 'Bruker ApexII Software Suite, 2008'
_computing_molecular_graphics 'SHELXS plus XP (Sheldrick, 1991)'
_computing_publication_material 'SHELXL-2014/7 (Sheldrick, 2014)'
_computing_structure_refinement 'SHELXL-2014/7 (Sheldrick, 2014)'
_computing_structure_solution 'SHELXS-2014/7 (Sheldrick, 2014)'
_diffrn_ambient_temperature 130(2)
_diffrn_measured_fraction_theta_full 0.999
_diffrn_measured_fraction_theta_max 0.995
_diffrn_measurement_device_type 'Bruker Kappa ApexII Duo'
_diffrn_measurement_method 'Omega and phi scans'
_diffrn_radiation_type MoK\a
_diffrn_radiation_wavelength 0.71073
_diffrn_reflns_av_R_equivalents 0.0304
_diffrn_reflns_av_unetI/netI 0.0285
_diffrn_reflns_Laue_measured_fraction_full 0.999
_diffrn_reflns_Laue_measured_fraction_max 0.995
_diffrn_reflns_limit_h_max 24
_diffrn_reflns_limit_h_min -27
_diffrn_reflns_limit_k_max 29
_diffrn_reflns_limit_k_min -29
_diffrn_reflns_limit_l_max 22
_diffrn_reflns_limit_l_min -22
_diffrn_reflns_number 81625
_diffrn_reflns_point_group_measured_fraction_full 0.999
_diffrn_reflns_point_group_measured_fraction_max 0.995
_diffrn_reflns_theta_full 25.242
_diffrn_reflns_theta_max 33.170
_diffrn_reflns_theta_min 1.645
_diffrn_source 'fine-focus sealed tube'
_exptl_absorpt_coefficient_mu 1.478
_exptl_absorpt_correction_T_max 0.7353
_exptl_absorpt_correction_T_min 0.5919
_exptl_absorpt_correction_type numerical
_exptl_absorpt_process_details 'BLESSING 1995'
_exptl_crystal_colour colourless
_exptl_crystal_density_diffrn 1.407
_exptl_crystal_description prism
_exptl_crystal_F_000 1960
_exptl_crystal_size_max 0.489
_exptl_crystal_size_mid 0.421
_exptl_crystal_size_min 0.266
_refine_diff_density_max 1.232
_refine_diff_density_min -0.832
_refine_diff_density_rms 0.086
_refine_ls_extinction_method none
_refine_ls_goodness_of_fit_ref 1.010
_refine_ls_hydrogen_treatment mixed
_refine_ls_matrix_type full
_refine_ls_number_parameters 533
_refine_ls_number_reflns 17413
_refine_ls_number_restraints 85
_refine_ls_restrained_S_all 1.008
_refine_ls_R_factor_all 0.0530
_refine_ls_R_factor_gt 0.0323
_refine_ls_shift/su_max 0.003
_refine_ls_shift/su_mean 0.000
_refine_ls_structure_factor_coef Fsqd
_refine_ls_weighting_details 'w=1/[\s^2^(Fo^2^)+(0.0346P)^2^+3.2003P] where P=(Fo^2^+2Fc^2^)/3'
_refine_ls_weighting_scheme calc
_refine_ls_wR_factor_gt 0.0734
_refine_ls_wR_factor_ref 0.0830
_reflns_Friedel_coverage 0.000
_reflns_number_gt 13044
_reflns_number_total 17413
_reflns_threshold_expression 'I > 2\s(I)'
_cod_data_source_file d0dt03633a2.cif
_cod_data_source_block g479_mn
_cod_original_sg_symbol_H-M 'P 21/c'
_cod_original_formula_sum 'C22 H27.50 I N2.50 P'
_cod_database_code 7706111
_shelx_shelxl_version_number 2014/7
_shelx_space_group_comment
;
The symmetry employed for this shelxl refinement is uniquely defined
by the following loop, which should always be used as a source of
symmetry information in preference to the above space-group names.
They are only intended as comments.
;
_shelx_estimated_absorpt_t_min 0.532
_shelx_estimated_absorpt_t_max 0.695

loop_
_space_group_symop_operation_xyz
'x, y, z'
'-x, y+1/2, -z+1/2'
'-x, -y, -z'
'x, -y-1/2, z-1/2'

loop_
_atom_site_label
_atom_site_type_symbol
_atom_site_fract_x
_atom_site_fract_y
_atom_site_fract_z
_atom_site_U_iso_or_equiv
_atom_site_adp_type
_atom_site_occupancy
_atom_site_site_symmetry_order
_atom_site_calc_flag
_atom_site_refinement_flags_posn
_atom_site_refinement_flags_adp
_atom_site_refinement_flags_occupancy
_atom_site_disorder_assembly
_atom_site_disorder_group
C1 C 0.60927(12) 0.58516(8) 0.77798(12) 0.0224(3) Uani 1 1 d D . . . .
P1 P 0.60322(9) 0.68180(7) 0.76704(10) 0.0296(3) Uani 0.6 1 d D . P A 1
H1P1 H 0.6767(10) 0.6906(12) 0.772(3) 0.044 Uiso 0.6 1 d D U P B 1
H1P2 H 0.602(2) 0.6940(12) 0.8524(14) 0.044 Uiso 0.6 1 d D U P C 1
P1A P 0.62737(14) 0.67951(10) 0.80373(15) 0.0314(4) Uani 0.4 1 d D . P A 2
H1P3 H 0.666(3) 0.6905(13) 0.748(3) 0.047 Uiso 0.4 1 d D U P D 2
H1P4 H 0.676(3) 0.6743(13) 0.8964(12) 0.047 Uiso 0.4 1 d D U P E 2
N1 N 0.64861(9) 0.54059(7) 0.74180(11) 0.0216(3) Uani 1 1 d . . . . .
N2 N 0.55851(10) 0.54622(7) 0.80442(11) 0.0234(3) Uani 1 1 d . . . . .
C2 C 0.62150(12) 0.47275(9) 0.74487(14) 0.0266(4) Uani 1 1 d . . . . .
H2 H 0.6394 0.4316 0.7236 0.032 Uiso 1 1 calc R U . . .
C3 C 0.56500(13) 0.47638(9) 0.78371(14) 0.0275(4) Uani 1 1 d . . . . .
H3 H 0.5354 0.4384 0.7947 0.033 Uiso 1 1 calc R U . . .
C4 C 0.50885(12) 0.57276(9) 0.85383(13) 0.0231(3) Uani 1 1 d . . . . .
C5 C 0.42680(12) 0.58997(9) 0.79626(13) 0.0261(3) Uani 1 1 d . . . . .
C6 C 0.38023(13) 0.61446(10) 0.84579(15) 0.0281(4) Uani 1 1 d . . . . .
H6 H 0.3242 0.6266 0.8084 0.034 Uiso 1 1 calc R U . . .
C7 C 0.41396(13) 0.62166(9) 0.94899(15) 0.0278(4) Uani 1 1 d . . . . .
C8 C 0.49620(13) 0.60410(9) 1.00300(14) 0.0272(4) Uani 1 1 d . . . . .
H8 H 0.5194 0.6092 1.0733 0.033 Uiso 1 1 calc R U . . .
C9 C 0.54573(12) 0.57918(9) 0.95709(13) 0.0241(3) Uani 1 1 d . . . . .
C10 C 0.71075(11) 0.55717(8) 0.70571(13) 0.0208(3) Uani 1 1 d . . . . .
C11 C 0.68887(11) 0.55373(9) 0.60339(13) 0.0218(3) Uani 1 1 d . . . . .
C12 C 0.75105(12) 0.56379(9) 0.57057(15) 0.0269(3) Uani 1 1 d . . . . .
H12 H 0.7377 0.5624 0.5012 0.032 Uiso 1 1 calc R U . . .
C13 C 0.83241(12) 0.57580(10) 0.63664(17) 0.0309(4) Uani 1 1 d . . . . .
C14 C 0.85073(12) 0.58098(10) 0.73722(16) 0.0312(4) Uani 1 1 d . . . . .
H14 H 0.9057 0.5910 0.7823 0.037 Uiso 1 1 calc R U . . .
C15 C 0.79089(12) 0.57186(9) 0.77421(14) 0.0266(4) Uani 1 1 d . . . . .
C16 C 0.38949(14) 0.58180(12) 0.68490(15) 0.0365(4) Uani 1 1 d . . . . .
H16A H 0.3802 0.5321 0.6678 0.055 Uiso 1 1 calc R U . . .
H16B H 0.4271 0.6012 0.6580 0.055 Uiso 1 1 calc R U . . .
H16C H 0.3369 0.6069 0.6564 0.055 Uiso 1 1 calc R U . . .
C17 C 0.36198(15) 0.64961(11) 0.99938(18) 0.0368(5) Uani 1 1 d . . . . .
H17A H 0.3196 0.6152 0.9942 0.055 Uiso 1 1 calc R U . . .
H17B H 0.3356 0.6933 0.9672 0.055 Uiso 1 1 calc R U . . .
H17C H 0.3968 0.6586 1.0697 0.055 Uiso 1 1 calc R U . . .
C18 C 0.63463(13) 0.56126(10) 1.01694(15) 0.0307(4) Uani 1 1 d . . . . .
H18A H 0.6474 0.5658 1.0879 0.046 Uiso 1 1 calc R U . . .
H18B H 0.6696 0.5932 0.9994 0.046 Uiso 1 1 calc R U . . .
H18C H 0.6449 0.5130 1.0025 0.046 Uiso 1 1 calc R U . . .
C19 C 0.60203(12) 0.53923(11) 0.53067(14) 0.0290(4) Uani 1 1 d . . . . .
H19A H 0.5919 0.4887 0.5272 0.044 Uiso 1 1 calc R U . . .
H19B H 0.5940 0.5566 0.4648 0.044 Uiso 1 1 calc R U . . .
H19C H 0.5636 0.5629 0.5526 0.044 Uiso 1 1 calc R U . . .
C20 C 0.89950(15) 0.58106(13) 0.5995(2) 0.0456(6) Uani 1 1 d . . . . .
H20A H 0.9477 0.6043 0.6498 0.068 Uiso 1 1 calc R U . . .
H20B H 0.8795 0.6083 0.5378 0.068 Uiso 1 1 calc R U . . .
H20C H 0.9149 0.5340 0.5868 0.068 Uiso 1 1 calc R U . . .
C21 C 0.81282(15) 0.57609(12) 0.88424(15) 0.0377(5) Uani 1 1 d . . . . .
H21A H 0.8727 0.5724 0.9210 0.057 Uiso 1 1 calc R U . . .
H21B H 0.7861 0.5377 0.9037 0.057 Uiso 1 1 calc R U . . .
H21C H 0.7940 0.6209 0.8996 0.057 Uiso 1 1 calc R U . . .
I1 I 0.36336(2) 0.36051(2) 0.70745(2) 0.03095(4) Uani 1 1 d . . . . .
C22 C 1.08670(10) 0.80322(8) 0.71093(12) 0.0194(3) Uani 1 1 d D . . . .
P2 P 1.10013(13) 0.72545(9) 0.79075(11) 0.0322(3) Uani 0.6 1 d D . P F 1
H2P1 H 1.0232(7) 0.7124(15) 0.765(2) 0.048 Uiso 0.6 1 d D U P G 1
H2P2 H 1.134(2) 0.6861(11) 0.747(2) 0.048 Uiso 0.6 1 d D U P H 1
P2A P 1.0916(2) 0.71351(13) 0.75973(19) 0.0385(6) Uani 0.4 1 d D . P F 2
H2P3 H 1.064(3) 0.6817(12) 0.6756(12) 0.058 Uiso 0.4 1 d D U P I 2
H2P4 H 1.1704(7) 0.7103(17) 0.807(4) 0.058 Uiso 0.4 1 d D U P J 2
N3 N 1.14884(8) 0.84241(7) 0.70868(11) 0.0192(3) Uani 1 1 d . . . . .
N4 N 1.01696(8) 0.83854(8) 0.65835(11) 0.0209(3) Uani 1 1 d . . . . .
C23 C 1.11777(11) 0.90240(9) 0.65407(14) 0.0257(3) Uani 1 1 d . . . . .
H23 H 1.1486 0.9383 0.6406 0.031 Uiso 1 1 calc R U . . .
C24 C 1.03499(11) 0.90047(9) 0.62334(14) 0.0261(4) Uani 1 1 d . . . . .
H24 H 0.9967 0.9350 0.5851 0.031 Uiso 1 1 calc R U . . .
C25 C 1.23526(10) 0.82783(8) 0.76314(13) 0.0195(3) Uani 1 1 d . . . . .
C26 C 1.27137(10) 0.84749(9) 0.86269(13) 0.0219(3) Uani 1 1 d . . . . .
C27 C 1.35554(11) 0.83356(10) 0.91403(14) 0.0261(3) Uani 1 1 d . . . . .
H27 H 1.3823 0.8460 0.9823 0.031 Uiso 1 1 calc R U . . .
C28 C 1.40114(11) 0.80202(9) 0.86816(16) 0.0275(4) Uani 1 1 d . . . . .
C29 C 1.36196(11) 0.78398(9) 0.76838(15) 0.0262(4) Uani 1 1 d . . . . .
H29 H 1.3931 0.7629 0.7367 0.031 Uiso 1 1 calc R U . . .
C30 C 1.27814(11) 0.79597(9) 0.71331(14) 0.0227(3) Uani 1 1 d . . . . .
C31 C 0.93481(10) 0.81474(9) 0.63900(13) 0.0213(3) Uani 1 1 d . . . . .
C32 C 0.89279(10) 0.77646(9) 0.55268(13) 0.0232(3) Uani 1 1 d . . . . .
C33 C 0.81281(11) 0.75525(10) 0.53483(14) 0.0252(3) Uani 1 1 d . . . . .
H33 H 0.7821 0.7289 0.4767 0.030 Uiso 1 1 calc R U . . .
C34 C 0.77726(10) 0.77176(9) 0.59992(14) 0.0250(3) Uani 1 1 d . . . . .
C35 C 0.82181(11) 0.81034(10) 0.68534(14) 0.0260(3) Uani 1 1 d . . . . .
H35 H 0.7973 0.8216 0.7298 0.031 Uiso 1 1 calc R U . . .
C36 C 0.90203(11) 0.83287(10) 0.70676(14) 0.0244(3) Uani 1 1 d . . . . .
C37 C 1.22237(12) 0.88091(11) 0.91308(14) 0.0295(4) Uani 1 1 d . . . . .
H37A H 1.1853 0.9162 0.8689 0.044 Uiso 1 1 calc R U . . .
H37B H 1.2599 0.9033 0.9749 0.044 Uiso 1 1 calc R U . . .
H37C H 1.1899 0.8451 0.9283 0.044 Uiso 1 1 calc R U . . .
C38 C 1.49156(12) 0.78718(12) 0.92591(19) 0.0388(5) Uani 1 1 d . . . . .
H38A H 1.5028 0.7381 0.9167 0.058 Uiso 1 1 calc R U . . .
H38B H 1.5068 0.7962 0.9967 0.058 Uiso 1 1 calc R U . . .
H38C H 1.5238 0.8176 0.9019 0.058 Uiso 1 1 calc R U . . .
C39 C 1.23523(13) 0.77449(11) 0.60635(15) 0.0315(4) Uani 1 1 d . . . . .
H39A H 1.2748 0.7521 0.5851 0.047 Uiso 1 1 calc R U . . .
H39B H 1.2118 0.8159 0.5652 0.047 Uiso 1 1 calc R U . . .
H39C H 1.1910 0.7414 0.5989 0.047 Uiso 1 1 calc R U . . .
C40 C 0.93156(13) 0.75770(12) 0.48242(16) 0.0333(4) Uani 1 1 d . . . . .
H40A H 0.9547 0.7999 0.4660 0.050 Uiso 1 1 calc R U . . .
H40B H 0.8897 0.7377 0.4214 0.050 Uiso 1 1 calc R U . . .
H40C H 0.9755 0.7234 0.5141 0.050 Uiso 1 1 calc R U . . .
C41 C 0.69121(12) 0.74726(11) 0.57827(17) 0.0325(4) Uani 1 1 d . . . . .
H41A H 0.6615 0.7386 0.5068 0.049 Uiso 1 1 calc R U . . .
H41B H 0.6624 0.7833 0.5990 0.049 Uiso 1 1 calc R U . . .
H41C H 0.6938 0.7039 0.6150 0.049 Uiso 1 1 calc R U . . .
C42 C 0.95077(13) 0.87496(12) 0.79838(16) 0.0346(4) Uani 1 1 d . . . . .
H42A H 1.0036 0.8518 0.8361 0.052 Uiso 1 1 calc R U . . .
H42B H 0.9198 0.8786 0.8398 0.052 Uiso 1 1 calc R U . . .
H42C H 0.9607 0.9219 0.7789 0.052 Uiso 1 1 calc R U . . .
I2 I 1.11111(2) 0.56229(2) 0.89567(2) 0.03531(4) Uani 1 1 d . . . . .
N1S N 0.1229(3) 0.6087(2) 0.5742(3) 0.1027(12) Uani 1 1 d . U . . .
C1S C 0.1532(3) 0.5633(2) 0.6254(4) 0.0847(13) Uani 1 1 d . U . . .
C2S C 0.1944(3) 0.50619(19) 0.6959(3) 0.0871(12) Uani 1 1 d . U . . .
H2S1 H 0.2539 0.5150 0.7272 0.131 Uiso 1 1 calc R U . . .
H2S2 H 0.1839 0.4616 0.6599 0.131 Uiso 1 1 calc R U . . .
H2S3 H 0.1729 0.5041 0.7471 0.131 Uiso 1 1 calc R U . . .

loop_
_atom_site_aniso_label
_atom_site_aniso_U_11
_atom_site_aniso_U_22
_atom_site_aniso_U_33
_atom_site_aniso_U_23
_atom_site_aniso_U_13
_atom_site_aniso_U_12
C1 0.0333(9) 0.0165(7) 0.0196(7) -0.0012(6) 0.0130(7) -0.0010(6)
P1 0.0425(8) 0.0160(4) 0.0318(7) 0.0004(5) 0.0168(5) 0.0003(4)
P1A 0.0426(12) 0.0152(6) 0.0353(11) -0.0022(7) 0.0150(8) -0.0020(7)
N1 0.0300(7) 0.0152(6) 0.0216(7) -0.0010(5) 0.0125(6) -0.0010(5)
N2 0.0339(8) 0.0173(6) 0.0228(7) -0.0009(5) 0.0155(6) -0.0004(5)
C2 0.0385(10) 0.0154(7) 0.0303(9) -0.0027(6) 0.0188(8) -0.0020(7)
C3 0.0402(10) 0.0169(7) 0.0303(9) -0.0021(6) 0.0194(8) -0.0038(7)
C4 0.0341(9) 0.0181(7) 0.0217(8) -0.0002(6) 0.0161(7) -0.0006(6)
C5 0.0344(9) 0.0220(8) 0.0223(8) 0.0015(6) 0.0122(7) -0.0007(7)
C6 0.0334(10) 0.0227(8) 0.0302(9) 0.0017(7) 0.0151(8) 0.0012(7)
C7 0.0406(10) 0.0197(7) 0.0303(9) 0.0007(7) 0.0219(8) -0.0006(7)
C8 0.0425(10) 0.0218(8) 0.0218(8) 0.0000(6) 0.0178(8) -0.0019(7)
C9 0.0340(9) 0.0189(7) 0.0213(8) 0.0009(6) 0.0133(7) -0.0017(6)
C10 0.0256(8) 0.0164(7) 0.0213(7) 0.0003(5) 0.0103(6) 0.0002(6)
C11 0.0248(8) 0.0187(7) 0.0217(7) -0.0001(6) 0.0094(6) 0.0007(6)
C12 0.0316(9) 0.0239(8) 0.0285(9) 0.0021(7) 0.0158(7) 0.0006(7)
C13 0.0283(9) 0.0233(8) 0.0439(11) 0.0018(8) 0.0178(8) -0.0012(7)
C14 0.0230(8) 0.0247(8) 0.0390(11) -0.0011(7) 0.0057(8) -0.0034(7)
C15 0.0301(9) 0.0183(7) 0.0248(8) -0.0002(6) 0.0047(7) 0.0009(6)
C16 0.0416(11) 0.0432(12) 0.0219(9) -0.0005(8) 0.0100(8) 0.0000(9)
C17 0.0509(13) 0.0288(10) 0.0423(12) 0.0024(8) 0.0309(10) 0.0053(9)
C18 0.0373(10) 0.0286(9) 0.0250(9) 0.0004(7) 0.0117(8) 0.0009(8)
C19 0.0254(9) 0.0359(10) 0.0212(8) -0.0034(7) 0.0050(7) 0.0003(7)
C20 0.0356(12) 0.0419(12) 0.0699(17) 0.0020(11) 0.0324(12) -0.0033(9)
C21 0.0427(12) 0.0342(10) 0.0237(9) -0.0036(8) 0.0010(8) 0.0037(9)
I1 0.04461(8) 0.02433(6) 0.02395(6) -0.00172(4) 0.01412(5) -0.00587(5)
C22 0.0167(7) 0.0186(7) 0.0220(7) 0.0024(6) 0.0070(6) -0.0012(5)
P2 0.0417(6) 0.0213(6) 0.0314(8) 0.0073(5) 0.0128(7) -0.0029(5)
P2A 0.0653(15) 0.0168(9) 0.0380(13) 0.0064(8) 0.0259(14) -0.0003(8)
N3 0.0155(6) 0.0182(6) 0.0219(6) 0.0031(5) 0.0057(5) -0.0014(5)
N4 0.0151(6) 0.0211(6) 0.0242(7) 0.0034(5) 0.0058(5) -0.0002(5)
C23 0.0213(8) 0.0224(8) 0.0304(9) 0.0091(7) 0.0075(7) -0.0007(6)
C24 0.0211(8) 0.0232(8) 0.0294(9) 0.0087(7) 0.0058(7) 0.0012(6)
C25 0.0141(7) 0.0185(7) 0.0243(8) 0.0034(6) 0.0061(6) -0.0012(5)
C26 0.0184(7) 0.0196(7) 0.0258(8) 0.0043(6) 0.0069(6) -0.0003(6)
C27 0.0198(8) 0.0244(8) 0.0279(9) 0.0053(7) 0.0035(7) -0.0024(6)
C28 0.0169(7) 0.0201(8) 0.0414(10) 0.0099(7) 0.0077(7) 0.0006(6)
C29 0.0214(8) 0.0198(7) 0.0412(10) 0.0046(7) 0.0168(7) 0.0018(6)
C30 0.0213(8) 0.0176(7) 0.0311(9) 0.0026(6) 0.0126(7) -0.0018(6)
C31 0.0144(7) 0.0233(7) 0.0242(8) 0.0039(6) 0.0059(6) 0.0000(6)
C32 0.0190(7) 0.0242(8) 0.0252(8) 0.0013(6) 0.0078(6) 0.0004(6)
C33 0.0181(7) 0.0251(8) 0.0282(9) 0.0011(7) 0.0052(6) -0.0011(6)
C34 0.0162(7) 0.0250(8) 0.0320(9) 0.0077(7) 0.0081(7) 0.0006(6)
C35 0.0209(8) 0.0303(9) 0.0290(9) 0.0048(7) 0.0124(7) 0.0026(7)
C36 0.0201(8) 0.0254(8) 0.0261(8) 0.0020(6) 0.0081(6) 0.0004(6)
C37 0.0297(9) 0.0328(9) 0.0259(9) -0.0013(7) 0.0114(7) 0.0010(7)
C38 0.0162(8) 0.0344(10) 0.0579(14) 0.0129(10) 0.0070(9) 0.0020(7)
C39 0.0326(10) 0.0319(10) 0.0337(10) -0.0040(8) 0.0174(8) -0.0020(8)
C40 0.0287(9) 0.0414(11) 0.0320(10) -0.0059(8) 0.0148(8) -0.0027(8)
C41 0.0197(8) 0.0353(10) 0.0425(11) 0.0057(8) 0.0127(8) -0.0040(7)
C42 0.0300(10) 0.0426(11) 0.0301(10) -0.0071(8) 0.0111(8) -0.0044(8)
I2 0.04566(8) 0.02785(6) 0.02916(7) 0.00452(5) 0.01207(6) -0.00601(5)
N1S 0.130(3) 0.100(3) 0.112(3) -0.019(2) 0.085(3) -0.012(3)
C1S 0.111(3) 0.070(2) 0.117(3) -0.039(2) 0.091(3) -0.035(2)
C2S 0.103(3) 0.062(2) 0.133(4) -0.031(2) 0.086(3) -0.033(2)

loop_
_atom_type_symbol
_atom_type_description
_atom_type_scat_dispersion_real
_atom_type_scat_dispersion_imag
_atom_type_scat_source
C C 0.0033 0.0016 'International Tables Vol C Tables 4.2.6.8 and 6.1.1.4'
H H 0.0000 0.0000 'International Tables Vol C Tables 4.2.6.8 and 6.1.1.4'
N N 0.0061 0.0033 'International Tables Vol C Tables 4.2.6.8 and 6.1.1.4'
P P 0.1023 0.0942 'International Tables Vol C Tables 4.2.6.8 and 6.1.1.4'
I I -0.4742 1.8119 'International Tables Vol C Tables 4.2.6.8 and 6.1.1.4'

loop_
_geom_angle_atom_site_label_1
_geom_angle_atom_site_label_2
_geom_angle_atom_site_label_3
_geom_angle
_geom_angle_site_symmetry_1
_geom_angle_site_symmetry_3
_geom_angle_publ_flag
N1 C1 N2 106.63(14) . . ?
N1 C1 P1A 128.73(15) . . ?
N2 C1 P1A 124.22(15) . . ?
N1 C1 P1 128.16(14) . . ?
N2 C1 P1 123.65(14) . . ?
C1 P1 H1P1 96.0(10) . . ?
C1 P1 H1P2 96.8(10) . . ?
H1P1 P1 H1P2 110.4(19) . . ?
C1 P1A H1P3 97.0(11) . . ?
C1 P1A H1P4 97.4(11) . . ?
H1P3 P1A H1P4 113(2) . . ?
C1 N1 C2 109.46(15) . . ?
C1 N1 C10 127.54(14) . . ?
C2 N1 C10 122.99(14) . . ?
C1 N2 C3 110.00(15) . . ?
C1 N2 C4 124.99(14) . . ?
C3 N2 C4 124.88(15) . . ?
C3 C2 N1 107.18(15) . . ?
C3 C2 H2 126.4 . . ?
N1 C2 H2 126.4 . . ?
C2 C3 N2 106.73(16) . . ?
C2 C3 H3 126.6 . . ?
N2 C3 H3 126.6 . . ?
C9 C4 C5 123.36(16) . . ?
C9 C4 N2 117.96(17) . . ?
C5 C4 N2 118.68(15) . . ?
C6 C5 C4 117.46(17) . . ?
C6 C5 C16 121.06(18) . . ?
C4 C5 C16 121.47(17) . . ?
C5 C6 C7 121.54(19) . . ?
C5 C6 H6 119.2 . . ?
C7 C6 H6 119.2 . . ?
C8 C7 C6 118.79(17) . . ?
C8 C7 C17 121.36(18) . . ?
C6 C7 C17 119.84(19) . . ?
C7 C8 C9 122.05(17) . . ?
C7 C8 H8 119.0 . . ?
C9 C8 H8 119.0 . . ?
C4 C9 C8 116.80(17) . . ?
C4 C9 C18 122.13(17) . . ?
C8 C9 C18 121.06(17) . . ?
C11 C10 C15 122.64(17) . . ?
C11 C10 N1 118.10(15) . . ?
C15 C10 N1 119.14(15) . . ?
C12 C11 C10 117.41(17) . . ?
C12 C11 C19 120.69(16) . . ?
C10 C11 C19 121.90(16) . . ?
C11 C12 C13 121.81(18) . . ?
C11 C12 H12 119.1 . . ?
C13 C12 H12 119.1 . . ?
C14 C13 C12 118.70(18) . . ?
C14 C13 C20 120.7(2) . . ?
C12 C13 C20 120.6(2) . . ?
C13 C14 C15 121.91(18) . . ?
C13 C14 H14 119.0 . . ?
C15 C14 H14 119.0 . . ?
C14 C15 C10 117.44(17) . . ?
C14 C15 C21 120.86(18) . . ?
C10 C15 C21 121.68(18) . . ?
C5 C16 H16A 109.5 . . ?
C5 C16 H16B 109.5 . . ?
H16A C16 H16B 109.5 . . ?
C5 C16 H16C 109.5 . . ?
H16A C16 H16C 109.5 . . ?
H16B C16 H16C 109.5 . . ?
C7 C17 H17A 109.5 . . ?
C7 C17 H17B 109.5 . . ?
H17A C17 H17B 109.5 . . ?
C7 C17 H17C 109.5 . . ?
H17A C17 H17C 109.5 . . ?
H17B C17 H17C 109.5 . . ?
C9 C18 H18A 109.5 . . ?
C9 C18 H18B 109.5 . . ?
H18A C18 H18B 109.5 . . ?
C9 C18 H18C 109.5 . . ?
H18A C18 H18C 109.5 . . ?
H18B C18 H18C 109.5 . . ?
C11 C19 H19A 109.5 . . ?
C11 C19 H19B 109.5 . . ?
H19A C19 H19B 109.5 . . ?
C11 C19 H19C 109.5 . . ?
H19A C19 H19C 109.5 . . ?
H19B C19 H19C 109.5 . . ?
C13 C20 H20A 109.5 . . ?
C13 C20 H20B 109.5 . . ?
H20A C20 H20B 109.5 . . ?
C13 C20 H20C 109.5 . . ?
H20A C20 H20C 109.5 . . ?
H20B C20 H20C 109.5 . . ?
C15 C21 H21A 109.5 . . ?
C15 C21 H21B 109.5 . . ?
H21A C21 H21B 109.5 . . ?
C15 C21 H21C 109.5 . . ?
H21A C21 H21C 109.5 . . ?
H21B C21 H21C 109.5 . . ?
N4 C22 N3 106.29(14) . . ?
N4 C22 P2A 125.11(17) . . ?
N3 C22 P2A 128.09(17) . . ?
N4 C22 P2 128.14(14) . . ?
N3 C22 P2 124.69(14) . . ?
C22 P2 H2P1 97.0(11) . . ?
C22 P2 H2P2 96.7(10) . . ?
H2P1 P2 H2P2 113(2) . . ?
C22 P2A H2P3 97.2(11) . . ?
C22 P2A H2P4 97.0(11) . . ?
H2P3 P2A H2P4 114(2) . . ?
C22 N3 C23 109.84(14) . . ?
C22 N3 C25 125.38(14) . . ?
C23 N3 C25 124.50(14) . . ?
C22 N4 C24 110.12(14) . . ?
C22 N4 C31 125.23(14) . . ?
C24 N4 C31 124.64(14) . . ?
C24 C23 N3 107.06(15) . . ?
C24 C23 H23 126.5 . . ?
N3 C23 H23 126.5 . . ?
C23 C24 N4 106.68(15) . . ?
C23 C24 H24 126.7 . . ?
N4 C24 H24 126.7 . . ?
C26 C25 C30 123.82(15) . . ?
C26 C25 N3 117.46(15) . . ?
C30 C25 N3 118.71(15) . . ?
C25 C26 C27 116.60(17) . . ?
C25 C26 C37 121.76(15) . . ?
C27 C26 C37 121.64(17) . . ?
C28 C27 C26 121.98(18) . . ?
C28 C27 H27 119.0 . . ?
C26 C27 H27 119.0 . . ?
C29 C28 C27 118.92(16) . . ?
C29 C28 C38 120.48(19) . . ?
C27 C28 C38 120.60(19) . . ?
C28 C29 C30 121.88(17) . . ?
C28 C29 H29 119.1 . . ?
C30 C29 H29 119.1 . . ?
C29 C30 C25 116.80(17) . . ?
C29 C30 C39 121.91(17) . . ?
C25 C30 C39 121.28(16) . . ?
C32 C31 C36 124.15(16) . . ?
C32 C31 N4 117.85(16) . . ?
C36 C31 N4 117.99(15) . . ?
C31 C32 C33 116.64(17) . . ?
C31 C32 C40 121.93(16) . . ?
C33 C32 C40 121.42(17) . . ?
C34 C33 C32 121.58(17) . . ?
C34 C33 H33 119.2 . . ?
C32 C33 H33 119.2 . . ?
C33 C34 C35 119.61(16) . . ?
C33 C34 C41 119.81(18) . . ?
C35 C34 C41 120.58(18) . . ?
C34 C35 C36 121.14(17) . . ?
C34 C35 H35 119.4 . . ?
C36 C35 H35 119.4 . . ?
C31 C36 C35 116.87(17) . . ?
C31 C36 C42 121.35(16) . . ?
C35 C36 C42 121.78(17) . . ?
C26 C37 H37A 109.5 . . ?
C26 C37 H37B 109.5 . . ?
H37A C37 H37B 109.5 . . ?
C26 C37 H37C 109.5 . . ?
H37A C37 H37C 109.5 . . ?
H37B C37 H37C 109.5 . . ?
C28 C38 H38A 109.5 . . ?
C28 C38 H38B 109.5 . . ?
H38A C38 H38B 109.5 . . ?
C28 C38 H38C 109.5 . . ?
H38A C38 H38C 109.5 . . ?
H38B C38 H38C 109.5 . . ?
C30 C39 H39A 109.5 . . ?
C30 C39 H39B 109.5 . . ?
H39A C39 H39B 109.5 . . ?
C30 C39 H39C 109.5 . . ?
H39A C39 H39C 109.5 . . ?
H39B C39 H39C 109.5 . . ?
C32 C40 H40A 109.5 . . ?
C32 C40 H40B 109.5 . . ?
H40A C40 H40B 109.5 . . ?
C32 C40 H40C 109.5 . . ?
H40A C40 H40C 109.5 . . ?
H40B C40 H40C 109.5 . . ?
C34 C41 H41A 109.5 . . ?
C34 C41 H41B 109.5 . . ?
H41A C41 H41B 109.5 . . ?
C34 C41 H41C 109.5 . . ?
H41A C41 H41C 109.5 . . ?
H41B C41 H41C 109.5 . . ?
C36 C42 H42A 109.5 . . ?
C36 C42 H42B 109.5 . . ?
H42A C42 H42B 109.5 . . ?
C36 C42 H42C 109.5 . . ?
H42A C42 H42C 109.5 . . ?
H42B C42 H42C 109.5 . . ?
N1S C1S C2S 177.5(5) . . ?
C1S C2S H2S1 109.5 . . ?
C1S C2S H2S2 109.5 . . ?
H2S1 C2S H2S2 109.5 . . ?
C1S C2S H2S3 109.5 . . ?
H2S1 C2S H2S3 109.5 . . ?
H2S2 C2S H2S3 109.5 . . ?

loop_
_geom_bond_atom_site_label_1
_geom_bond_atom_site_label_2
_geom_bond_distance
_geom_bond_site_symmetry_2
_geom_bond_publ_flag
C1 N1 1.345(2) . ?
C1 N2 1.347(2) . ?
C1 P1A 1.844(3) . ?
C1 P1 1.853(2) . ?
P1 H1P1 1.292(9) . ?
P1 H1P2 1.292(9) . ?
P1A H1P3 1.287(9) . ?
P1A H1P4 1.287(9) . ?
N1 C2 1.391(2) . ?
N1 C10 1.447(2) . ?
N2 C3 1.385(2) . ?
N2 C4 1.449(2) . ?
C2 C3 1.349(3) . ?
C2 H2 0.9500 . ?
C3 H3 0.9500 . ?
C4 C9 1.394(2) . ?
C4 C5 1.395(3) . ?
C5 C6 1.393(3) . ?
C5 C16 1.506(3) . ?
C6 C7 1.395(3) . ?
C6 H6 0.9500 . ?
C7 C8 1.391(3) . ?
C7 C17 1.504(3) . ?
C8 C9 1.398(3) . ?
C8 H8 0.9500 . ?
C9 C18 1.502(3) . ?
C10 C11 1.397(2) . ?
C10 C15 1.397(3) . ?
C11 C12 1.392(3) . ?
C11 C19 1.502(3) . ?
C12 C13 1.394(3) . ?
C12 H12 0.9500 . ?
C13 C14 1.385(3) . ?
C13 C20 1.509(3) . ?
C14 C15 1.394(3) . ?
C14 H14 0.9500 . ?
C15 C21 1.507(3) . ?
C16 H16A 0.9800 . ?
C16 H16B 0.9800 . ?
C16 H16C 0.9800 . ?
C17 H17A 0.9800 . ?
C17 H17B 0.9800 . ?
C17 H17C 0.9800 . ?
C18 H18A 0.9800 . ?
C18 H18B 0.9800 . ?
C18 H18C 0.9800 . ?
C19 H19A 0.9800 . ?
C19 H19B 0.9800 . ?
C19 H19C 0.9800 . ?
C20 H20A 0.9800 . ?
C20 H20B 0.9800 . ?
C20 H20C 0.9800 . ?
C21 H21A 0.9800 . ?
C21 H21B 0.9800 . ?
C21 H21C 0.9800 . ?
C22 N4 1.345(2) . ?
C22 N3 1.348(2) . ?
C22 P2A 1.848(3) . ?
C22 P2 1.850(2) . ?
P2 H2P1 1.287(9) . ?
P2 H2P2 1.286(9) . ?
P2A H2P3 1.284(9) . ?
P2A H2P4 1.286(9) . ?
N3 C23 1.380(2) . ?
N3 C25 1.441(2) . ?
N4 C24 1.381(2) . ?
N4 C31 1.445(2) . ?
C23 C24 1.354(2) . ?
C23 H23 0.9500 . ?
C24 H24 0.9500 . ?
C25 C26 1.391(2) . ?
C25 C30 1.399(2) . ?
C26 C27 1.400(2) . ?
C26 C37 1.502(3) . ?
C27 C28 1.390(3) . ?
C27 H27 0.9500 . ?
C28 C29 1.388(3) . ?
C28 C38 1.508(3) . ?
C29 C30 1.395(2) . ?
C29 H29 0.9500 . ?
C30 C39 1.500(3) . ?
C31 C32 1.390(2) . ?
C31 C36 1.392(3) . ?
C32 C33 1.399(2) . ?
C32 C40 1.506(3) . ?
C33 C34 1.386(3) . ?
C33 H33 0.9500 . ?
C34 C35 1.393(3) . ?
C34 C41 1.506(2) . ?
C35 C36 1.399(2) . ?
C35 H35 0.9500 . ?
C36 C42 1.504(3) . ?
C37 H37A 0.9800 . ?
C37 H37B 0.9800 . ?
C37 H37C 0.9800 . ?
C38 H38A 0.9800 . ?
C38 H38B 0.9800 . ?
C38 H38C 0.9800 . ?
C39 H39A 0.9800 . ?
C39 H39B 0.9800 . ?
C39 H39C 0.9800 . ?
C40 H40A 0.9800 . ?
C40 H40B 0.9800 . ?
C40 H40C 0.9800 . ?
C41 H41A 0.9800 . ?
C41 H41B 0.9800 . ?
C41 H41C 0.9800 . ?
C42 H42A 0.9800 . ?
C42 H42B 0.9800 . ?
C42 H42C 0.9800 . ?
N1S C1S 1.131(6) . ?
C1S C2S 1.478(7) . ?
C2S H2S1 0.9800 . ?
C2S H2S2 0.9800 . ?
C2S H2S3 0.9800 . ?

loop_
_geom_torsion_atom_site_label_1
_geom_torsion_atom_site_label_2
_geom_torsion_atom_site_label_3
_geom_torsion_atom_site_label_4
_geom_torsion
_geom_torsion_site_symmetry_1
_geom_torsion_site_symmetry_2
_geom_torsion_site_symmetry_3
_geom_torsion_site_symmetry_4
_geom_torsion_publ_flag
N2 C1 N1 C2 0.5(2) . . . . ?
P1A C1 N1 C2 173.20(16) . . . . ?
P1 C1 N1 C2 -165.43(15) . . . . ?
N2 C1 N1 C10 -178.60(16) . . . . ?
P1A C1 N1 C10 -5.9(3) . . . . ?
P1 C1 N1 C10 15.5(3) . . . . ?
N1 C1 N2 C3 -0.7(2) . . . . ?
P1A C1 N2 C3 -173.82(16) . . . . ?
P1 C1 N2 C3 166.03(14) . . . . ?
N1 C1 N2 C4 175.17(16) . . . . ?
P1A C1 N2 C4 2.1(3) . . . . ?
P1 C1 N2 C4 -18.1(3) . . . . ?
C1 N1 C2 C3 -0.1(2) . . . . ?
C10 N1 C2 C3 179.04(16) . . . . ?
N1 C2 C3 N2 -0.3(2) . . . . ?
C1 N2 C3 C2 0.6(2) . . . . ?
C4 N2 C3 C2 -175.25(17) . . . . ?
C1 N2 C4 C9 -84.3(2) . . . . ?
C3 N2 C4 C9 91.0(2) . . . . ?
C1 N2 C4 C5 96.3(2) . . . . ?
C3 N2 C4 C5 -88.4(2) . . . . ?
C9 C4 C5 C6 -0.3(3) . . . . ?
N2 C4 C5 C6 179.17(16) . . . . ?
C9 C4 C5 C16 -179.68(18) . . . . ?
N2 C4 C5 C16 -0.3(3) . . . . ?
C4 C5 C6 C7 0.0(3) . . . . ?
C16 C5 C6 C7 179.44(18) . . . . ?
C5 C6 C7 C8 0.3(3) . . . . ?
C5 C6 C7 C17 178.83(18) . . . . ?
C6 C7 C8 C9 -0.4(3) . . . . ?
C17 C7 C8 C9 -178.88(17) . . . . ?
C5 C4 C9 C8 0.2(3) . . . . ?
N2 C4 C9 C8 -179.25(15) . . . . ?
C5 C4 C9 C18 -179.05(17) . . . . ?
N2 C4 C9 C18 1.5(2) . . . . ?
C7 C8 C9 C4 0.1(3) . . . . ?
C7 C8 C9 C18 179.37(17) . . . . ?
C1 N1 C10 C11 -107.6(2) . . . . ?
C2 N1 C10 C11 73.4(2) . . . . ?
C1 N1 C10 C15 76.1(2) . . . . ?
C2 N1 C10 C15 -102.9(2) . . . . ?
C15 C10 C11 C12 1.7(2) . . . . ?
N1 C10 C11 C12 -174.49(15) . . . . ?
C15 C10 C11 C19 -178.80(17) . . . . ?
N1 C10 C11 C19 5.0(2) . . . . ?
C10 C11 C12 C13 1.0(3) . . . . ?
C19 C11 C12 C13 -178.59(17) . . . . ?
C11 C12 C13 C14 -3.0(3) . . . . ?
C11 C12 C13 C20 175.33(19) . . . . ?
C12 C13 C14 C15 2.5(3) . . . . ?
C20 C13 C14 C15 -175.81(19) . . . . ?
C13 C14 C15 C10 0.0(3) . . . . ?
C13 C14 C15 C21 178.56(18) . . . . ?
C11 C10 C15 C14 -2.1(3) . . . . ?
N1 C10 C15 C14 174.00(15) . . . . ?
C11 C10 C15 C21 179.30(17) . . . . ?
N1 C10 C15 C21 -4.6(2) . . . . ?
N4 C22 N3 C23 -0.2(2) . . . . ?
P2A C22 N3 C23 171.80(16) . . . . ?
P2 C22 N3 C23 -170.25(15) . . . . ?
N4 C22 N3 C25 173.93(15) . . . . ?
P2A C22 N3 C25 -14.0(3) . . . . ?
P2 C22 N3 C25 3.9(3) . . . . ?
N3 C22 N4 C24 -0.4(2) . . . . ?
P2A C22 N4 C24 -172.80(16) . . . . ?
P2 C22 N4 C24 169.10(15) . . . . ?
N3 C22 N4 C31 178.20(16) . . . . ?
P2A C22 N4 C31 5.9(3) . . . . ?
P2 C22 N4 C31 -12.3(3) . . . . ?
C22 N3 C23 C24 0.8(2) . . . . ?
C25 N3 C23 C24 -173.39(17) . . . . ?
N3 C23 C24 N4 -1.1(2) . . . . ?
C22 N4 C24 C23 1.0(2) . . . . ?
C31 N4 C24 C23 -177.69(17) . . . . ?
C22 N3 C25 C26 -80.9(2) . . . . ?
C23 N3 C25 C26 92.4(2) . . . . ?
C22 N3 C25 C30 100.0(2) . . . . ?
C23 N3 C25 C30 -86.6(2) . . . . ?
C30 C25 C26 C27 -0.3(2) . . . . ?
N3 C25 C26 C27 -179.35(15) . . . . ?
C30 C25 C26 C37 -179.35(16) . . . . ?
N3 C25 C26 C37 1.6(2) . . . . ?
C25 C26 C27 C28 0.3(3) . . . . ?
C37 C26 C27 C28 179.36(17) . . . . ?
C26 C27 C28 C29 0.1(3) . . . . ?
C26 C27 C28 C38 -179.46(17) . . . . ?
C27 C28 C29 C30 -0.6(3) . . . . ?
C38 C28 C29 C30 178.95(17) . . . . ?
C28 C29 C30 C25 0.6(3) . . . . ?
C28 C29 C30 C39 -178.09(17) . . . . ?
C26 C25 C30 C29 -0.2(2) . . . . ?
N3 C25 C30 C29 178.87(15) . . . . ?
C26 C25 C30 C39 178.59(16) . . . . ?
N3 C25 C30 C39 -2.4(2) . . . . ?
C22 N4 C31 C32 -91.3(2) . . . . ?
C24 N4 C31 C32 87.1(2) . . . . ?
C22 N4 C31 C36 90.1(2) . . . . ?
C24 N4 C31 C36 -91.5(2) . . . . ?
C36 C31 C32 C33 -0.3(3) . . . . ?
N4 C31 C32 C33 -178.80(15) . . . . ?
C36 C31 C32 C40 -179.40(18) . . . . ?
N4 C31 C32 C40 2.1(3) . . . . ?
C31 C32 C33 C34 0.1(3) . . . . ?
C40 C32 C33 C34 179.26(18) . . . . ?
C32 C33 C34 C35 0.0(3) . . . . ?
C32 C33 C34 C41 -179.43(17) . . . . ?
C33 C34 C35 C36 0.0(3) . . . . ?
C41 C34 C35 C36 179.43(17) . . . . ?
C32 C31 C36 C35 0.3(3) . . . . ?
N4 C31 C36 C35 178.80(15) . . . . ?
C32 C31 C36 C42 -179.49(18) . . . . ?
N4 C31 C36 C42 -1.0(3) . . . . ?
C34 C35 C36 C31 -0.2(3) . . . . ?
C34 C35 C36 C42 179.62(18) . . . . ?
